data_4518828
loop_
_publ_author_name
'Goryunov, Georgy P.'
'Sharikov, Mikhail I.'
'Iashin, Andrei N.'
'Canich, Jo Ann M.'
'Mattler, Sarah J.'
'Hagadorn, John R.'
'Uborsky, Dmitry V.'
'Voskoboynikov, Alexander Z.'

_publ_section_title
;
 Rigid Postmetallocene Catalysts for Propylene Polymerization: Ligand
 Design Prevents the Temperature-Dependent Loss of Stereo- and
 Regioselectivities
;
_journal_issue 13
_journal_name_full 'ACS Catalysis'
_journal_page_first 8079
_journal_page_last 8086
_journal_paper_doi 10.1021/acscatal.1c01611
_journal_volume 11
_journal_year 2021
_chemical_formula_moiety 'C55 H61 Hf N O2'
_chemical_formula_sum 'C55 H61 Hf N O2'
_chemical_formula_weight 946.53
_space_group_crystal_system monoclinic
_space_group_IT_number 15
_space_group_name_Hall '-C 2yc'
_space_group_name_H-M_alt 'C 1 2/c 1'
_atom_sites_solution_hydrogens geom
_atom_sites_solution_primary dual
_audit_creation_date 2019-02-18
_audit_creation_method
;
Olex2 1.2
(compiled 2018.05.29 svn.r3508 for OlexSys, GUI svn.r5506)
;
_cell_angle_alpha 90
_cell_angle_beta 102.4480(10)
_cell_angle_gamma 90
_cell_formula_units_Z 8
_cell_length_a 29.0406(16)
_cell_length_b 16.9643(9)
_cell_length_c 19.5677(11)
_cell_measurement_reflns_used 9918
_cell_measurement_temperature 120
_cell_measurement_theta_max 30.57
_cell_measurement_theta_min 2.30
_cell_volume 9413.5(9)
_computing_cell_refinement 'SAINT v8.34A (Bruker, 2013)'
_computing_data_reduction 'SAINT v8.34A (Bruker, 2013)'
_computing_molecular_graphics 'Olex2 (Dolomanov et al., 2009)'
_computing_publication_material 'Olex2 (Dolomanov et al., 2009)'
_computing_structure_refinement 'XL (Sheldrick, 2008)'
_computing_structure_solution 'ShelXT (Sheldrick, 2015)'
_diffrn_ambient_temperature 120
_diffrn_detector_area_resol_mean 8
_diffrn_measured_fraction_theta_full 0.997
_diffrn_measured_fraction_theta_max 0.998
_diffrn_measurement_device_type 'Bruker SMART APEX CCD area detector'
_diffrn_measurement_method '\w and \f scans'
_diffrn_radiation_monochromator graphite
_diffrn_radiation_type MoK\a
_diffrn_radiation_wavelength 0.71073
_diffrn_reflns_av_R_equivalents 0.0299
_diffrn_reflns_av_unetI/netI 0.0234
_diffrn_reflns_Laue_measured_fraction_full 0.997
_diffrn_reflns_Laue_measured_fraction_max 0.998
_diffrn_reflns_limit_h_max 39
_diffrn_reflns_limit_h_min -39
_diffrn_reflns_limit_k_max 23
_diffrn_reflns_limit_k_min -23
_diffrn_reflns_limit_l_max 26
_diffrn_reflns_limit_l_min -26
_diffrn_reflns_number 56610
_diffrn_reflns_point_group_measured_fraction_full 0.997
_diffrn_reflns_point_group_measured_fraction_max 0.998
_diffrn_reflns_theta_full 25.242
_diffrn_reflns_theta_max 28.997
_diffrn_reflns_theta_min 1.436
_diffrn_source 'sealed tube'
_diffrn_standards_number 0
_exptl_absorpt_coefficient_mu 2.257
_exptl_absorpt_correction_T_max 0.4330
_exptl_absorpt_correction_T_min 0.3489
_exptl_absorpt_correction_type multi-scan
_exptl_absorpt_process_details
'SADABS-2008/1 (Bruker,2008) was used for absorption correction. wR2(int) was 0.0884 before and 0.0412 after correction. The Ratio of minimum to maximum transmission is 0.8150. The \l/2 correction factor is 0.0015.'
_exptl_crystal_colour colourless
_exptl_crystal_colour_primary colourless
_exptl_crystal_density_diffrn 1.336
_exptl_crystal_description prism
_exptl_crystal_F_000 3888
_exptl_crystal_size_max 0.19
_exptl_crystal_size_mid 0.15
_exptl_crystal_size_min 0.07
_refine_diff_density_max 1.281
_refine_diff_density_min -0.887
_refine_diff_density_rms 0.076
_refine_ls_extinction_method none
_refine_ls_goodness_of_fit_ref 1.027
_refine_ls_hydrogen_treatment constr
_refine_ls_matrix_type full
_refine_ls_number_parameters 532
_refine_ls_number_reflns 12484
_refine_ls_number_restraints 0
_refine_ls_restrained_S_all 1.027
_refine_ls_R_factor_all 0.0270
_refine_ls_R_factor_gt 0.0218
_refine_ls_shift/su_max 0.004
_refine_ls_shift/su_mean 0.000
_refine_ls_structure_factor_coef Fsqd
_refine_ls_weighting_details 'w=1/[\s^2^(Fo^2^)+(0.0200P)^2^+17.1659P] where P=(Fo^2^+2Fc^2^)/3'
_refine_ls_weighting_scheme calc
_refine_ls_wR_factor_gt 0.0490
_refine_ls_wR_factor_ref 0.0517
_reflns_Friedel_coverage 0.000
_reflns_number_gt 10986
_reflns_number_total 12484
_reflns_threshold_expression 'I > 2\s(I)'
_cod_data_source_file cs1c01611_si_002.cif
_cod_data_source_block sad
_cod_depositor_comments 'Adding full bibliography for 4518828.cif.'
_cod_database_code 4518828
_shelxl_version_number 2014/6
_shelx_space_group_comment
;
The symmetry employed for this shelxl refinement is uniquely defined
by the following loop, which should always be used as a source of
symmetry information in preference to the above space-group names.
They are only intended as comments.
;
_olex2_refinement_description
;
1. Fixed Uiso
 At 1.2 times of:
  All C(H) groups, All C(H,H) groups
 At 1.5 times of:
  All C(H,H,H) groups
2. Uiso/Uaniso restraints and constraints
Uanis(O1) = Uanis(O2)
3.a Ternary CH refined with riding coordinates:
 C15(H15), C17(H17), C19(H19), C42(H42), C44(H44), C46(H46)
3.b Secondary CH2 refined with riding coordinates:
 C14(H14A,H14B), C16(H16A,H16B), C18(H18A,H18B), C20(H20A,H20B), C21(H21A,
 H21B), C22(H22A,H22B), C41(H41A,H41B), C43(H43A,H43B), C45(H45A,H45B),
 C47(H47A,H47B), C48(H48A,H48B), C55(H55A,H55B)
3.c Aromatic/amide H refined with riding coordinates:
 C3(H3), C5(H5), C8(H8), C9(H9), C11(H11), C24(H24), C25(H25), C26(H26),
 C30(H30), C31(H31), C33(H33), C36(H36), C38(H38)
3.d Idealised Me refined as rotating group:
 C49(H49A,H49B,H49C), C50(H50A,H50B,H50C), C51(H51A,H51B,H51C), C52(H52A,H52B,
 H52C), C53(H53A,H53B,H53C), C54(H54A,H54B,H54C)
;
_olex2_submission_special_instructions 'No special instructions were received'

loop_
_space_group_symop_operation_xyz
'x, y, z'
'-x, y, -z+1/2'
'x+1/2, y+1/2, z'
'-x+1/2, y+1/2, -z+1/2'
'-x, -y, -z'
'x, -y, z-1/2'
'-x+1/2, -y+1/2, -z'
'x+1/2, -y+1/2, z-1/2'

loop_
_atom_site_label
_atom_site_type_symbol
_atom_site_fract_x
_atom_site_fract_y
_atom_site_fract_z
_atom_site_U_iso_or_equiv
_atom_site_adp_type
_atom_site_occupancy
_atom_site_site_symmetry_order
_atom_site_calc_flag
_atom_site_refinement_flags_posn
_atom_site_refinement_flags_adp
_atom_site_refinement_flags_occupancy
_atom_site_disorder_assembly
_atom_site_disorder_group
Hf1 Hf 0.28313(2) 0.63500(2) 0.25453(2) 0.01267(3) Uani 1 1 d . . . . .
O1 O 0.21650(4) 0.60301(7) 0.25164(6) 0.01237(16) Uani 1 1 d . . . . .
O2 O 0.34063(4) 0.70086(7) 0.26409(6) 0.01237(16) Uani 1 1 d . . . . .
N1 N 0.26338(5) 0.74798(9) 0.30998(8) 0.0134(3) Uani 1 1 d . . . . .
C1 C 0.17910(6) 0.61764(10) 0.28187(9) 0.0144(3) Uani 1 1 d . . . . .
C2 C 0.13237(7) 0.61858(11) 0.24250(9) 0.0177(4) Uani 1 1 d . . . . .
C3 C 0.09696(7) 0.63968(11) 0.27813(10) 0.0174(4) Uani 1 1 d . . . . .
H3 H 0.0660 0.6426 0.2526 0.021 Uiso 1 1 calc R . . . .
C4 C 0.10562(7) 0.65651(12) 0.34961(10) 0.0199(4) Uani 1 1 d . . . . .
C5 C 0.15147(7) 0.64866(11) 0.38762(10) 0.0188(4) Uani 1 1 d . . . . .
H5 H 0.1579 0.6563 0.4358 0.023 Uiso 1 1 calc R . . . .
C6 C 0.18821(6) 0.62949(10) 0.35464(9) 0.0151(3) Uani 1 1 d . . . . .
C7 C 0.23578(6) 0.61391(11) 0.39994(9) 0.0157(3) Uani 1 1 d . . . . .
C8 C 0.24334(7) 0.54133(11) 0.43483(10) 0.0194(4) Uani 1 1 d . . . . .
H8 H 0.2206 0.5020 0.4238 0.023 Uiso 1 1 calc R . . . .
C9 C 0.28379(7) 0.52690(12) 0.48524(10) 0.0209(4) Uani 1 1 d . . . . .
H9 H 0.2880 0.4779 0.5069 0.025 Uiso 1 1 calc R . . . .
C10 C 0.31835(7) 0.58480(12) 0.50403(10) 0.0213(4) Uani 1 1 d . . . . .
C11 C 0.31197(7) 0.65579(12) 0.46828(10) 0.0194(4) Uani 1 1 d . . . . .
H11 H 0.3350 0.6946 0.4793 0.023 Uiso 1 1 calc R . . . .
C12 C 0.27174(6) 0.67062(11) 0.41585(9) 0.0151(3) Uani 1 1 d . . . . .
C13 C 0.11882(6) 0.59259(11) 0.16554(9) 0.0162(3) Uani 1 1 d . . . . .
C14 C 0.06491(7) 0.59170(14) 0.13691(11) 0.0262(4) Uani 1 1 d . . . . .
H14A H 0.0503 0.5561 0.1647 0.031 Uiso 1 1 calc R . . . .
H14B H 0.0523 0.6441 0.1406 0.031 Uiso 1 1 calc R . . . .
C15 C 0.05303(7) 0.56501(16) 0.05978(12) 0.0336(5) Uani 1 1 d . . . . .
H15 H 0.0187 0.5648 0.0429 0.040 Uiso 1 1 calc R . . . .
C16 C 0.07196(8) 0.48183(16) 0.05402(13) 0.0365(6) Uani 1 1 d . . . . .
H16A H 0.0641 0.4644 0.0057 0.044 Uiso 1 1 calc R . . . .
H16B H 0.0577 0.4456 0.0818 0.044 Uiso 1 1 calc R . . . .
C17 C 0.12563(7) 0.48220(13) 0.08045(11) 0.0250(4) Uani 1 1 d . . . . .
H17 H 0.1381 0.4291 0.0765 0.030 Uiso 1 1 calc R . . . .
C18 C 0.14758(8) 0.53994(14) 0.03617(11) 0.0272(5) Uani 1 1 d . . . . .
H18A H 0.1816 0.5401 0.0522 0.033 Uiso 1 1 calc R . . . .
H18B H 0.1402 0.5233 -0.0124 0.033 Uiso 1 1 calc R . . . .
C19 C 0.12838(8) 0.62286(14) 0.04217(11) 0.0275(5) Uani 1 1 d . . . . .
H19 H 0.1426 0.6594 0.0139 0.033 Uiso 1 1 calc R . . . .
C20 C 0.07491(9) 0.62246(17) 0.01568(12) 0.0382(6) Uani 1 1 d . . . . .
H20A H 0.0671 0.6065 -0.0331 0.046 Uiso 1 1 calc R . . . .
H20B H 0.0624 0.6750 0.0191 0.046 Uiso 1 1 calc R . . . .
C21 C 0.14030(7) 0.64938(12) 0.11903(10) 0.0209(4) Uani 1 1 d . . . . .
H21A H 0.1281 0.7021 0.1226 0.025 Uiso 1 1 calc R . . . .
H21B H 0.1743 0.6510 0.1355 0.025 Uiso 1 1 calc R . . . .
C22 C 0.13751(7) 0.50870(11) 0.15754(10) 0.0199(4) Uani 1 1 d . . . . .
H22A H 0.1714 0.5078 0.1748 0.024 Uiso 1 1 calc R . . . .
H22B H 0.1235 0.4722 0.1854 0.024 Uiso 1 1 calc R . . . .
C23 C 0.26688(6) 0.74848(11) 0.38001(9) 0.0145(3) Uani 1 1 d . . . . .
C24 C 0.26713(7) 0.81856(11) 0.41644(10) 0.0190(4) Uani 1 1 d . . . . .
H24 H 0.2697 0.8181 0.4646 0.023 Uiso 1 1 calc R . . . .
C25 C 0.26360(7) 0.88922(12) 0.38027(10) 0.0211(4) Uani 1 1 d . . . . .
H25 H 0.2638 0.9368 0.4040 0.025 Uiso 1 1 calc R . . . .
C26 C 0.25981(7) 0.88856(11) 0.30854(10) 0.0181(4) Uani 1 1 d . . . . .
H26 H 0.2572 0.9356 0.2835 0.022 Uiso 1 1 calc R . . . .
C27 C 0.25990(6) 0.81686(10) 0.27442(9) 0.0135(3) Uani 1 1 d . . . . .
C28 C 0.25346(6) 0.81326(10) 0.19656(9) 0.0134(3) Uani 1 1 d . . . . .
C29 C 0.29169(6) 0.81280(10) 0.16308(9) 0.0151(3) Uani 1 1 d . . . . .
C30 C 0.28069(7) 0.81582(11) 0.08949(10) 0.0183(4) Uani 1 1 d . . . . .
H30 H 0.3050 0.8129 0.0655 0.022 Uiso 1 1 calc R . . . .
C31 C 0.23477(7) 0.82304(11) 0.05171(10) 0.0187(4) Uani 1 1 d . . . . .
H31 H 0.2290 0.8250 0.0031 0.022 Uiso 1 1 calc R . . . .
C32 C 0.19715(7) 0.82743(11) 0.08504(10) 0.0187(4) Uani 1 1 d . . . . .
C33 C 0.20736(6) 0.82019(11) 0.15776(10) 0.0163(3) Uani 1 1 d . . . . .
H33 H 0.1826 0.8200 0.1811 0.020 Uiso 1 1 calc R . . . .
C34 C 0.36495(6) 0.76429(10) 0.24972(9) 0.0142(3) Uani 1 1 d . . . . .
C35 C 0.34198(6) 0.81871(11) 0.19945(9) 0.0145(3) Uani 1 1 d . . . . .
C36 C 0.36789(7) 0.88054(11) 0.17829(10) 0.0164(3) Uani 1 1 d . . . . .
H36 H 0.3527 0.9154 0.1441 0.020 Uiso 1 1 calc R . . . .
C37 C 0.41519(7) 0.89096(11) 0.20669(10) 0.0164(3) Uani 1 1 d . . . . .
C38 C 0.43663(6) 0.83833(11) 0.25931(10) 0.0160(3) Uani 1 1 d . . . . .
H38 H 0.4682 0.8461 0.2801 0.019 Uiso 1 1 calc R . . . .
C39 C 0.41328(6) 0.77501(11) 0.28217(9) 0.0146(3) Uani 1 1 d . . . . .
C40 C 0.44010(6) 0.71983(11) 0.33926(10) 0.0165(3) Uani 1 1 d . . . . .
C41 C 0.49175(7) 0.74598(12) 0.36627(10) 0.0207(4) Uani 1 1 d . . . . .
H41A H 0.5077 0.7468 0.3276 0.025 Uiso 1 1 calc R . . . .
H41B H 0.4923 0.7991 0.3848 0.025 Uiso 1 1 calc R . . . .
C42 C 0.51824(7) 0.69052(13) 0.42360(11) 0.0258(4) Uani 1 1 d . . . . .
H42 H 0.5508 0.7088 0.4393 0.031 Uiso 1 1 calc R . . . .
C43 C 0.51836(8) 0.60699(14) 0.39503(13) 0.0322(5) Uani 1 1 d . . . . .
H43A H 0.5349 0.5720 0.4314 0.039 Uiso 1 1 calc R . . . .
H43B H 0.5346 0.6061 0.3566 0.039 Uiso 1 1 calc R . . . .
C44 C 0.46739(8) 0.57917(13) 0.36963(12) 0.0302(5) Uani 1 1 d . . . . .
H44 H 0.4673 0.5254 0.3512 0.036 Uiso 1 1 calc R . . . .
C45 C 0.44250(8) 0.57995(14) 0.43120(12) 0.0328(5) Uani 1 1 d . . . . .
H45A H 0.4103 0.5617 0.4157 0.039 Uiso 1 1 calc R . . . .
H45B H 0.4586 0.5447 0.4676 0.039 Uiso 1 1 calc R . . . .
C46 C 0.44263(7) 0.66365(14) 0.46025(11) 0.0273(5) Uani 1 1 d . . . . .
H46 H 0.4267 0.6638 0.4996 0.033 Uiso 1 1 calc R . . . .
C47 C 0.49367(8) 0.69141(15) 0.48575(11) 0.0288(5) Uani 1 1 d . . . . .
H47A H 0.5101 0.6567 0.5224 0.035 Uiso 1 1 calc R . . . .
H47B H 0.4941 0.7443 0.5047 0.035 Uiso 1 1 calc R . . . .
C48 C 0.41633(7) 0.71903(12) 0.40278(10) 0.0207(4) Uani 1 1 d . . . . .
H48A H 0.4162 0.7720 0.4214 0.025 Uiso 1 1 calc R . . . .
H48B H 0.3839 0.7018 0.3878 0.025 Uiso 1 1 calc R . . . .
C49 C 0.06591(8) 0.67829(14) 0.38472(11) 0.0280(5) Uani 1 1 d . . . . .
H49A H 0.0541 0.7296 0.3692 0.042 Uiso 1 1 calc GR . . . .
H49B H 0.0774 0.6789 0.4346 0.042 Uiso 1 1 calc GR . . . .
H49C H 0.0410 0.6402 0.3727 0.042 Uiso 1 1 calc GR . . . .
C50 C 0.14782(7) 0.84375(14) 0.04429(11) 0.0272(4) Uani 1 1 d . . . . .
H50A H 0.1407 0.8986 0.0481 0.041 Uiso 1 1 calc GR . . . .
H50B H 0.1258 0.8125 0.0628 0.041 Uiso 1 1 calc GR . . . .
H50C H 0.1456 0.8305 -0.0040 0.041 Uiso 1 1 calc GR . . . .
C51 C 0.27890(7) 0.60847(12) 0.14251(10) 0.0226(4) Uani 1 1 d . . . . .
H51A H 0.2725 0.5534 0.1342 0.034 Uiso 1 1 calc GR . . . .
H51B H 0.3083 0.6215 0.1305 0.034 Uiso 1 1 calc GR . . . .
H51C H 0.2541 0.6390 0.1143 0.034 Uiso 1 1 calc GR . . . .
C52 C 0.31861(7) 0.53083(11) 0.30940(11) 0.0222(4) Uani 1 1 d . . . . .
H52A H 0.3347 0.5455 0.3558 0.033 Uiso 1 1 calc GR . . . .
H52B H 0.3410 0.5106 0.2842 0.033 Uiso 1 1 calc GR . . . .
H52C H 0.2956 0.4910 0.3121 0.033 Uiso 1 1 calc GR . . . .
C53 C 0.44291(7) 0.95662(11) 0.18225(10) 0.0200(4) Uani 1 1 d . . . . .
H53A H 0.4674 0.9345 0.1622 0.030 Uiso 1 1 calc GR . . . .
H53B H 0.4567 0.9893 0.2213 0.030 Uiso 1 1 calc GR . . . .
H53C H 0.4222 0.9878 0.1477 0.030 Uiso 1 1 calc GR . . . .
C54 C 0.36085(8) 0.56957(15) 0.56256(12) 0.0344(5) Uani 1 1 d . . . . .
H54A H 0.3844 0.5417 0.5444 0.052 Uiso 1 1 calc GR . . . .
H54B H 0.3515 0.5385 0.5983 0.052 Uiso 1 1 calc GR . . . .
H54C H 0.3736 0.6189 0.5821 0.052 Uiso 1 1 calc GR . . . .
C55 C 0.44126(7) 0.63453(11) 0.31141(11) 0.0215(4) Uani 1 1 d . . . . .
H55A H 0.4093 0.6158 0.2946 0.026 Uiso 1 1 calc R . . . .
H55B H 0.4571 0.6340 0.2725 0.026 Uiso 1 1 calc R . . . .

loop_
_atom_site_aniso_label
_atom_site_aniso_U_11
_atom_site_aniso_U_22
_atom_site_aniso_U_33
_atom_site_aniso_U_23
_atom_site_aniso_U_13
_atom_site_aniso_U_12
Hf1 0.01256(4) 0.01312(4) 0.01228(4) -0.00121(3) 0.00259(3) -0.00198(3)
O1 0.0088(4) 0.0143(4) 0.0137(4) 0.0006(3) 0.0018(3) -0.0028(3)
O2 0.0088(4) 0.0143(4) 0.0137(4) 0.0006(3) 0.0018(3) -0.0028(3)
N1 0.0133(7) 0.0152(7) 0.0113(7) -0.0008(5) 0.0017(5) -0.0016(5)
C1 0.0137(8) 0.0162(8) 0.0122(8) 0.0020(6) 0.0004(6) -0.0022(6)
C2 0.0250(10) 0.0153(8) 0.0101(8) -0.0016(6) -0.0024(7) 0.0051(7)
C3 0.0133(8) 0.0210(9) 0.0175(9) 0.0002(7) 0.0024(7) -0.0007(7)
C4 0.0199(9) 0.0214(9) 0.0203(9) -0.0013(7) 0.0083(7) -0.0014(7)
C5 0.0208(9) 0.0226(10) 0.0135(8) -0.0023(7) 0.0045(7) -0.0038(7)
C6 0.0147(8) 0.0158(8) 0.0146(8) 0.0000(6) 0.0029(6) -0.0048(7)
C7 0.0158(8) 0.0212(9) 0.0101(8) -0.0007(6) 0.0027(6) -0.0019(7)
C8 0.0225(10) 0.0199(9) 0.0159(9) -0.0013(7) 0.0043(7) -0.0058(7)
C9 0.0262(10) 0.0197(9) 0.0171(9) 0.0041(7) 0.0056(8) 0.0010(7)
C10 0.0195(9) 0.0288(10) 0.0148(9) 0.0052(7) 0.0020(7) 0.0006(8)
C11 0.0191(9) 0.0254(10) 0.0134(8) 0.0016(7) 0.0026(7) -0.0048(7)
C12 0.0164(9) 0.0182(9) 0.0109(8) -0.0005(6) 0.0035(6) -0.0026(7)
C13 0.0125(8) 0.0213(9) 0.0137(8) -0.0016(7) 0.0006(6) 0.0008(7)
C14 0.0156(9) 0.0407(12) 0.0210(10) -0.0070(9) 0.0012(7) 0.0010(9)
C15 0.0134(9) 0.0585(16) 0.0243(11) -0.0144(10) -0.0064(8) 0.0043(9)
C16 0.0237(11) 0.0518(15) 0.0307(12) -0.0202(11) -0.0012(9) -0.0079(10)
C17 0.0216(10) 0.0289(11) 0.0215(10) -0.0111(8) -0.0015(8) -0.0013(8)
C18 0.0224(10) 0.0405(13) 0.0173(9) -0.0065(9) 0.0009(8) 0.0050(9)
C19 0.0299(11) 0.0386(13) 0.0138(9) 0.0036(8) 0.0042(8) 0.0073(9)
C20 0.0339(13) 0.0609(17) 0.0158(10) -0.0015(10) -0.0032(9) 0.0204(12)
C21 0.0222(10) 0.0240(10) 0.0164(9) 0.0023(7) 0.0038(7) 0.0037(8)
C22 0.0189(9) 0.0198(9) 0.0193(9) -0.0018(7) 0.0007(7) -0.0021(7)
C23 0.0121(8) 0.0183(9) 0.0128(8) -0.0007(6) 0.0018(6) -0.0025(6)
C24 0.0233(10) 0.0212(9) 0.0125(8) -0.0042(7) 0.0041(7) -0.0038(7)
C25 0.0261(10) 0.0173(9) 0.0201(9) -0.0051(7) 0.0055(8) -0.0022(7)
C26 0.0195(9) 0.0158(8) 0.0180(9) -0.0007(7) 0.0020(7) -0.0011(7)
C27 0.0107(8) 0.0166(8) 0.0129(8) -0.0002(6) 0.0020(6) -0.0012(6)
C28 0.0151(8) 0.0108(8) 0.0139(8) 0.0005(6) 0.0018(6) 0.0003(6)
C29 0.0148(8) 0.0149(8) 0.0150(8) 0.0005(6) 0.0021(7) -0.0005(6)
C30 0.0211(9) 0.0205(9) 0.0141(9) 0.0006(7) 0.0053(7) -0.0003(7)
C31 0.0248(10) 0.0176(9) 0.0116(8) 0.0009(7) -0.0004(7) -0.0019(7)
C32 0.0193(9) 0.0158(9) 0.0182(9) 0.0018(7) -0.0019(7) -0.0005(7)
C33 0.0151(8) 0.0161(8) 0.0174(9) 0.0011(7) 0.0028(7) -0.0007(7)
C34 0.0151(8) 0.0137(8) 0.0144(8) -0.0007(6) 0.0043(6) -0.0026(6)
C35 0.0138(8) 0.0176(8) 0.0124(8) -0.0013(6) 0.0035(6) -0.0002(6)
C36 0.0165(9) 0.0173(9) 0.0160(8) 0.0023(7) 0.0044(7) 0.0009(7)
C37 0.0167(9) 0.0161(8) 0.0175(9) -0.0009(7) 0.0062(7) -0.0004(7)
C38 0.0127(8) 0.0185(9) 0.0171(9) -0.0010(7) 0.0039(7) -0.0001(7)
C39 0.0137(8) 0.0167(8) 0.0130(8) -0.0007(6) 0.0021(6) -0.0003(6)
C40 0.0136(8) 0.0191(9) 0.0159(8) 0.0033(7) 0.0009(7) -0.0002(7)
C41 0.0137(9) 0.0267(10) 0.0205(9) 0.0041(8) 0.0013(7) -0.0016(7)
C42 0.0152(9) 0.0362(12) 0.0232(10) 0.0084(9) -0.0021(8) -0.0009(8)
C43 0.0252(11) 0.0345(12) 0.0342(12) 0.0102(10) 0.0004(9) 0.0097(9)
C44 0.0292(11) 0.0210(10) 0.0358(12) 0.0053(9) -0.0031(9) 0.0039(8)
C45 0.0278(11) 0.0318(12) 0.0333(12) 0.0170(10) -0.0060(9) -0.0052(9)
C46 0.0203(10) 0.0410(12) 0.0191(10) 0.0091(9) 0.0007(8) -0.0042(9)
C47 0.0212(10) 0.0417(13) 0.0199(10) 0.0072(9) -0.0032(8) -0.0051(9)
C48 0.0173(9) 0.0280(10) 0.0168(9) 0.0026(8) 0.0036(7) -0.0019(8)
C49 0.0224(10) 0.0387(13) 0.0250(11) -0.0042(9) 0.0098(8) 0.0019(9)
C50 0.0204(10) 0.0346(12) 0.0227(10) 0.0062(9) -0.0041(8) 0.0024(8)
C51 0.0266(10) 0.0231(10) 0.0195(9) -0.0039(8) 0.0079(8) -0.0051(8)
C52 0.0218(10) 0.0185(9) 0.0257(10) 0.0023(8) 0.0035(8) -0.0001(7)
C53 0.0174(9) 0.0183(9) 0.0247(10) 0.0037(7) 0.0057(7) -0.0029(7)
C54 0.0267(11) 0.0452(14) 0.0264(11) 0.0163(10) -0.0054(9) -0.0066(10)
C55 0.0216(10) 0.0191(9) 0.0220(10) 0.0003(7) 0.0007(7) 0.0025(7)

loop_
_atom_type_symbol
_atom_type_description
_atom_type_scat_dispersion_real
_atom_type_scat_dispersion_imag
_atom_type_scat_source
C C 0.0033 0.0016 'International Tables Vol C Tables 4.2.6.8 and 6.1.1.4'
H H 0.0000 0.0000 'International Tables Vol C Tables 4.2.6.8 and 6.1.1.4'
Hf Hf -0.5830 6.1852 'International Tables Vol C Tables 4.2.6.8 and 6.1.1.4'
N N 0.0061 0.0033 'International Tables Vol C Tables 4.2.6.8 and 6.1.1.4'
O O 0.0106 0.0060 'International Tables Vol C Tables 4.2.6.8 and 6.1.1.4'

loop_
_geom_angle_atom_site_label_1
_geom_angle_atom_site_label_2
_geom_angle_atom_site_label_3
_geom_angle
_geom_angle_site_symmetry_1
_geom_angle_site_symmetry_3
_geom_angle_publ_flag
O1 Hf1 N1 84.42(5) . . ?
O1 Hf1 C51 94.02(6) . . ?
O1 Hf1 C52 98.29(6) . . ?
O2 Hf1 O1 161.00(5) . . ?
O2 Hf1 N1 77.29(5) . . ?
O2 Hf1 C51 94.23(6) . . ?
O2 Hf1 C52 96.31(6) . . ?
C51 Hf1 N1 131.31(7) . . ?
C52 Hf1 N1 124.59(7) . . ?
C52 Hf1 C51 103.85(8) . . ?
C1 O1 Hf1 142.49(11) . . ?
C34 O2 Hf1 153.75(11) . . ?
C23 N1 Hf1 120.26(12) . . ?
C23 N1 C27 119.80(15) . . ?
C27 N1 Hf1 117.96(11) . . ?
O1 C1 C2 121.80(16) . . ?
O1 C1 C6 118.10(15) . . ?
C6 C1 C2 120.07(17) . . ?
C1 C2 C13 123.06(17) . . ?
C3 C2 C1 116.90(17) . . ?
C3 C2 C13 119.90(17) . . ?
C2 C3 H3 118.1 . . ?
C4 C3 C2 123.74(17) . . ?
C4 C3 H3 118.1 . . ?
C3 C4 C49 121.05(18) . . ?
C5 C4 C3 117.58(17) . . ?
C5 C4 C49 121.29(18) . . ?
C4 C5 H5 119.5 . . ?
C4 C5 C6 121.01(17) . . ?
C6 C5 H5 119.5 . . ?
C1 C6 C7 121.54(16) . . ?
C5 C6 C1 120.33(17) . . ?
C5 C6 C7 117.82(16) . . ?
C8 C7 C6 118.13(16) . . ?
C8 C7 C12 117.57(17) . . ?
C12 C7 C6 123.92(17) . . ?
C7 C8 H8 119.3 . . ?
C9 C8 C7 121.50(18) . . ?
C9 C8 H8 119.3 . . ?
C8 C9 H9 119.5 . . ?
C8 C9 C10 121.01(18) . . ?
C10 C9 H9 119.5 . . ?
C9 C10 C54 120.12(18) . . ?
C11 C10 C9 117.93(18) . . ?
C11 C10 C54 121.94(19) . . ?
C10 C11 H11 119.1 . . ?
C10 C11 C12 121.71(18) . . ?
C12 C11 H11 119.1 . . ?
C7 C12 C23 120.88(16) . . ?
C11 C12 C7 120.12(17) . . ?
C11 C12 C23 118.93(16) . . ?
C2 C13 C14 112.54(16) . . ?
C2 C13 C21 110.34(16) . . ?
C2 C13 C22 110.03(15) . . ?
C14 C13 C21 107.38(16) . . ?
C22 C13 C14 107.77(16) . . ?
C22 C13 C21 108.65(15) . . ?
C13 C14 H14A 109.5 . . ?
C13 C14 H14B 109.5 . . ?
H14A C14 H14B 108.1 . . ?
C15 C14 C13 110.68(16) . . ?
C15 C14 H14A 109.5 . . ?
C15 C14 H14B 109.5 . . ?
C14 C15 H15 109.1 . . ?
C16 C15 C14 109.6(2) . . ?
C16 C15 H15 109.1 . . ?
C16 C15 C20 110.3(2) . . ?
C20 C15 C14 109.5(2) . . ?
C20 C15 H15 109.1 . . ?
C15 C16 H16A 109.9 . . ?
C15 C16 H16B 109.9 . . ?
C15 C16 C17 109.10(18) . . ?
H16A C16 H16B 108.3 . . ?
C17 C16 H16A 109.9 . . ?
C17 C16 H16B 109.9 . . ?
C16 C17 H17 109.7 . . ?
C16 C17 C18 109.15(19) . . ?
C16 C17 C22 109.17(17) . . ?
C18 C17 H17 109.7 . . ?
C18 C17 C22 109.53(17) . . ?
C22 C17 H17 109.7 . . ?
C17 C18 H18A 109.7 . . ?
C17 C18 H18B 109.7 . . ?
H18A C18 H18B 108.2 . . ?
C19 C18 C17 109.98(17) . . ?
C19 C18 H18A 109.7 . . ?
C19 C18 H18B 109.7 . . ?
C18 C19 H19 109.5 . . ?
C18 C19 C20 109.3(2) . . ?
C18 C19 C21 109.63(17) . . ?
C20 C19 H19 109.5 . . ?
C20 C19 C21 109.37(18) . . ?
C21 C19 H19 109.5 . . ?
C15 C20 H20A 109.9 . . ?
C15 C20 H20B 109.9 . . ?
C19 C20 C15 109.10(18) . . ?
C19 C20 H20A 109.9 . . ?
C19 C20 H20B 109.9 . . ?
H20A C20 H20B 108.3 . . ?
C13 C21 H21A 109.4 . . ?
C13 C21 H21B 109.4 . . ?
C19 C21 C13 111.07(17) . . ?
C19 C21 H21A 109.4 . . ?
C19 C21 H21B 109.4 . . ?
H21A C21 H21B 108.0 . . ?
C13 C22 H22A 109.4 . . ?
C13 C22 H22B 109.4 . . ?
C17 C22 C13 111.04(16) . . ?
C17 C22 H22A 109.4 . . ?
C17 C22 H22B 109.4 . . ?
H22A C22 H22B 108.0 . . ?
N1 C23 C12 116.80(15) . . ?
N1 C23 C24 121.18(17) . . ?
C24 C23 C12 122.00(16) . . ?
C23 C24 H24 120.4 . . ?
C25 C24 C23 119.23(17) . . ?
C25 C24 H24 120.4 . . ?
C24 C25 H25 120.3 . . ?
C26 C25 C24 119.49(18) . . ?
C26 C25 H25 120.3 . . ?
C25 C26 H26 120.4 . . ?
C25 C26 C27 119.14(18) . . ?
C27 C26 H26 120.4 . . ?
N1 C27 C26 121.15(16) . . ?
N1 C27 C28 117.89(15) . . ?
C26 C27 C28 120.87(16) . . ?
C29 C28 C27 122.49(16) . . ?
C33 C28 C27 116.46(16) . . ?
C33 C28 C29 120.60(16) . . ?
C28 C29 C30 116.67(16) . . ?
C28 C29 C35 124.82(16) . . ?
C30 C29 C35 118.11(16) . . ?
C29 C30 H30 119.0 . . ?
C31 C30 C29 122.00(18) . . ?
C31 C30 H30 119.0 . . ?
C30 C31 H31 119.4 . . ?
C30 C31 C32 121.24(17) . . ?
C32 C31 H31 119.4 . . ?
C31 C32 C33 117.27(17) . . ?
C31 C32 C50 121.01(18) . . ?
C33 C32 C50 121.63(18) . . ?
C28 C33 C32 122.05(17) . . ?
C28 C33 H33 119.0 . . ?
C32 C33 H33 119.0 . . ?
O2 C34 C35 118.56(16) . . ?
O2 C34 C39 121.29(16) . . ?
C35 C34 C39 120.10(16) . . ?
C34 C35 C29 124.05(16) . . ?
C36 C35 C29 116.33(16) . . ?
C36 C35 C34 119.52(16) . . ?
C35 C36 H36 119.1 . . ?
C37 C36 C35 121.86(17) . . ?
C37 C36 H36 119.1 . . ?
C36 C37 C38 117.42(17) . . ?
C36 C37 C53 121.33(17) . . ?
C38 C37 C53 121.25(17) . . ?
C37 C38 H38 118.1 . . ?
C39 C38 C37 123.78(17) . . ?
C39 C38 H38 118.1 . . ?
C34 C39 C40 122.97(16) . . ?
C38 C39 C34 117.17(16) . . ?
C38 C39 C40 119.85(16) . . ?
C39 C40 C41 112.15(15) . . ?
C39 C40 C48 110.23(15) . . ?
C39 C40 C55 111.09(15) . . ?
C41 C40 C48 107.24(15) . . ?
C41 C40 C55 107.20(16) . . ?
C48 C40 C55 108.78(16) . . ?
C40 C41 H41A 109.3 . . ?
C40 C41 H41B 109.3 . . ?
H41A C41 H41B 107.9 . . ?
C42 C41 C40 111.72(16) . . ?
C42 C41 H41A 109.3 . . ?
C42 C41 H41B 109.3 . . ?
C41 C42 H42 109.3 . . ?
C43 C42 C41 109.99(18) . . ?
C43 C42 H42 109.3 . . ?
C43 C42 C47 109.74(19) . . ?
C47 C42 C41 109.08(17) . . ?
C47 C42 H42 109.3 . . ?
C42 C43 H43A 109.9 . . ?
C42 C43 H43B 109.9 . . ?
C42 C43 C44 109.10(18) . . ?
H43A C43 H43B 108.3 . . ?
C44 C43 H43A 109.9 . . ?
C44 C43 H43B 109.9 . . ?
C43 C44 H44 109.4 . . ?
C43 C44 C45 109.21(19) . . ?
C43 C44 C55 109.82(18) . . ?
C45 C44 H44 109.4 . . ?
C45 C44 C55 109.55(18) . . ?
C55 C44 H44 109.4 . . ?
C44 C45 H45A 109.7 . . ?
C44 C45 H45B 109.7 . . ?
H45A C45 H45B 108.2 . . ?
C46 C45 C44 109.66(18) . . ?
C46 C45 H45A 109.7 . . ?
C46 C45 H45B 109.7 . . ?
C45 C46 H46 109.3 . . ?
C45 C46 C47 109.35(19) . . ?
C45 C46 C48 109.56(17) . . ?
C47 C46 H46 109.3 . . ?
C47 C46 C48 110.10(18) . . ?
C48 C46 H46 109.3 . . ?
C42 C47 H47A 110.0 . . ?
C42 C47 H47B 109.9 . . ?
C46 C47 C42 108.70(17) . . ?
C46 C47 H47A 110.0 . . ?
C46 C47 H47B 110.0 . . ?
H47A C47 H47B 108.3 . . ?
C40 C48 H48A 109.5 . . ?
C40 C48 H48B 109.5 . . ?
C46 C48 C40 110.85(16) . . ?
C46 C48 H48A 109.5 . . ?
C46 C48 H48B 109.5 . . ?
H48A C48 H48B 108.1 . . ?
C4 C49 H49A 109.5 . . ?
C4 C49 H49B 109.5 . . ?
C4 C49 H49C 109.5 . . ?
H49A C49 H49B 109.5 . . ?
H49A C49 H49C 109.5 . . ?
H49B C49 H49C 109.5 . . ?
C32 C50 H50A 109.5 . . ?
C32 C50 H50B 109.5 . . ?
C32 C50 H50C 109.5 . . ?
H50A C50 H50B 109.5 . . ?
H50A C50 H50C 109.5 . . ?
H50B C50 H50C 109.5 . . ?
Hf1 C51 H51A 109.5 . . ?
Hf1 C51 H51B 109.5 . . ?
Hf1 C51 H51C 109.5 . . ?
H51A C51 H51B 109.5 . . ?
H51A C51 H51C 109.5 . . ?
H51B C51 H51C 109.5 . . ?
Hf1 C52 H52A 109.5 . . ?
Hf1 C52 H52B 109.5 . . ?
Hf1 C52 H52C 109.5 . . ?
H52A C52 H52B 109.5 . . ?
H52A C52 H52C 109.5 . . ?
H52B C52 H52C 109.5 . . ?
C37 C53 H53A 109.5 . . ?
C37 C53 H53B 109.5 . . ?
C37 C53 H53C 109.5 . . ?
H53A C53 H53B 109.5 . . ?
H53A C53 H53C 109.5 . . ?
H53B C53 H53C 109.5 . . ?
C10 C54 H54A 109.5 . . ?
C10 C54 H54B 109.5 . . ?
C10 C54 H54C 109.5 . . ?
H54A C54 H54B 109.5 . . ?
H54A C54 H54C 109.5 . . ?
H54B C54 H54C 109.5 . . ?
C40 C55 H55A 109.5 . . ?
C40 C55 H55B 109.5 . . ?
C44 C55 C40 110.68(16) . . ?
C44 C55 H55A 109.5 . . ?
C44 C55 H55B 109.5 . . ?
H55A C55 H55B 108.1 . . ?

loop_
_geom_bond_atom_site_label_1
_geom_bond_atom_site_label_2
_geom_bond_distance
_geom_bond_site_symmetry_2
_geom_bond_publ_flag
Hf1 O1 1.9986(12) . ?
Hf1 O2 1.9842(12) . ?
Hf1 N1 2.3341(15) . ?
Hf1 C51 2.2150(19) . ?
Hf1 C52 2.2048(19) . ?
O1 C1 1.367(2) . ?
O2 C34 1.350(2) . ?
N1 C23 1.352(2) . ?
N1 C27 1.353(2) . ?
C1 C2 1.409(3) . ?
C1 C6 1.406(2) . ?
C2 C3 1.407(3) . ?
C2 C13 1.537(2) . ?
C3 H3 0.9300 . ?
C3 C4 1.396(3) . ?
C4 C5 1.385(3) . ?
C4 C49 1.510(3) . ?
C5 H5 0.9300 . ?
C5 C6 1.399(3) . ?
C6 C7 1.495(3) . ?
C7 C8 1.402(3) . ?
C7 C12 1.404(3) . ?
C8 H8 0.9300 . ?
C8 C9 1.383(3) . ?
C9 H9 0.9300 . ?
C9 C10 1.396(3) . ?
C10 C11 1.385(3) . ?
C10 C54 1.514(3) . ?
C11 H11 0.9300 . ?
C11 C12 1.402(3) . ?
C12 C23 1.488(3) . ?
C13 C14 1.545(3) . ?
C13 C21 1.546(3) . ?
C13 C22 1.543(3) . ?
C14 H14A 0.9700 . ?
C14 H14B 0.9700 . ?
C14 C15 1.542(3) . ?
C15 H15 0.9800 . ?
C15 C16 1.527(4) . ?
C15 C20 1.528(4) . ?
C16 H16A 0.9700 . ?
C16 H16B 0.9700 . ?
C16 C17 1.533(3) . ?
C17 H17 0.9800 . ?
C17 C18 1.534(3) . ?
C17 C22 1.540(3) . ?
C18 H18A 0.9700 . ?
C18 H18B 0.9700 . ?
C18 C19 1.527(3) . ?
C19 H19 0.9800 . ?
C19 C20 1.527(3) . ?
C19 C21 1.536(3) . ?
C20 H20A 0.9700 . ?
C20 H20B 0.9700 . ?
C21 H21A 0.9700 . ?
C21 H21B 0.9700 . ?
C22 H22A 0.9700 . ?
C22 H22B 0.9700 . ?
C23 C24 1.385(3) . ?
C24 H24 0.9300 . ?
C24 C25 1.385(3) . ?
C25 H25 0.9300 . ?
C25 C26 1.384(3) . ?
C26 H26 0.9300 . ?
C26 C27 1.388(3) . ?
C27 C28 1.496(2) . ?
C28 C29 1.405(2) . ?
C28 C33 1.395(2) . ?
C29 C30 1.407(3) . ?
C29 C35 1.484(2) . ?
C30 H30 0.9300 . ?
C30 C31 1.384(3) . ?
C31 H31 0.9300 . ?
C31 C32 1.390(3) . ?
C32 C33 1.395(3) . ?
C32 C50 1.507(3) . ?
C33 H33 0.9300 . ?
C34 C35 1.408(2) . ?
C34 C39 1.422(2) . ?
C35 C36 1.404(2) . ?
C36 H36 0.9300 . ?
C36 C37 1.378(3) . ?
C37 C38 1.403(3) . ?
C37 C53 1.511(3) . ?
C38 H38 0.9300 . ?
C38 C39 1.395(2) . ?
C39 C40 1.535(2) . ?
C40 C41 1.544(3) . ?
C40 C48 1.546(3) . ?
C40 C55 1.549(3) . ?
C41 H41A 0.9700 . ?
C41 H41B 0.9700 . ?
C41 C42 1.537(3) . ?
C42 H42 0.9800 . ?
C42 C43 1.524(3) . ?
C42 C47 1.537(3) . ?
C43 H43A 0.9700 . ?
C43 H43B 0.9700 . ?
C43 C44 1.531(3) . ?
C44 H44 0.9800 . ?
C44 C45 1.533(3) . ?
C44 C55 1.544(3) . ?
C45 H45A 0.9700 . ?
C45 H45B 0.9700 . ?
C45 C46 1.529(3) . ?
C46 H46 0.9800 . ?
C46 C47 1.532(3) . ?
C46 C48 1.536(3) . ?
C47 H47A 0.9700 . ?
C47 H47B 0.9700 . ?
C48 H48A 0.9700 . ?
C48 H48B 0.9700 . ?
C49 H49A 0.9600 . ?
C49 H49B 0.9600 . ?
C49 H49C 0.9600 . ?
C50 H50A 0.9600 . ?
C50 H50B 0.9600 . ?
C50 H50C 0.9600 . ?
C51 H51A 0.9600 . ?
C51 H51B 0.9600 . ?
C51 H51C 0.9600 . ?
C52 H52A 0.9600 . ?
C52 H52B 0.9600 . ?
C52 H52C 0.9600 . ?
C53 H53A 0.9600 . ?
C53 H53B 0.9600 . ?
C53 H53C 0.9600 . ?
C54 H54A 0.9600 . ?
C54 H54B 0.9600 . ?
C54 H54C 0.9600 . ?
C55 H55A 0.9700 . ?
C55 H55B 0.9700 . ?

loop_
_geom_torsion_atom_site_label_1
_geom_torsion_atom_site_label_2
_geom_torsion_atom_site_label_3
_geom_torsion_atom_site_label_4
_geom_torsion
_geom_torsion_site_symmetry_1
_geom_torsion_site_symmetry_2
_geom_torsion_site_symmetry_3
_geom_torsion_site_symmetry_4
_geom_torsion_publ_flag
Hf1 O1 C1 C2 141.85(16) . . . . ?
Hf1 O1 C1 C6 -40.1(3) . . . . ?
Hf1 O2 C34 C35 -3.6(4) . . . . ?
Hf1 O2 C34 C39 178.98(18) . . . . ?
Hf1 N1 C23 C12 -14.9(2) . . . . ?
Hf1 N1 C23 C24 163.45(14) . . . . ?
Hf1 N1 C27 C26 -164.08(13) . . . . ?
Hf1 N1 C27 C28 19.2(2) . . . . ?
O1 C1 C2 C3 -175.69(16) . . . . ?
O1 C1 C2 C13 8.5(3) . . . . ?
O1 C1 C6 C5 176.70(16) . . . . ?
O1 C1 C6 C7 -9.8(3) . . . . ?
O2 C34 C35 C29 2.9(3) . . . . ?
O2 C34 C35 C36 -173.32(16) . . . . ?
O2 C34 C39 C38 174.19(16) . . . . ?
O2 C34 C39 C40 -4.9(3) . . . . ?
N1 C23 C24 C25 0.2(3) . . . . ?
N1 C27 C28 C29 -90.4(2) . . . . ?
N1 C27 C28 C33 97.3(2) . . . . ?
C1 C2 C3 C4 -2.4(3) . . . . ?
C1 C2 C13 C14 174.44(18) . . . . ?
C1 C2 C13 C21 -65.6(2) . . . . ?
C1 C2 C13 C22 54.2(2) . . . . ?
C1 C6 C7 C8 -97.4(2) . . . . ?
C1 C6 C7 C12 89.9(2) . . . . ?
C2 C1 C6 C5 -5.3(3) . . . . ?
C2 C1 C6 C7 168.21(17) . . . . ?
C2 C3 C4 C5 -2.7(3) . . . . ?
C2 C3 C4 C49 -179.59(19) . . . . ?
C2 C13 C14 C15 -179.77(18) . . . . ?
C2 C13 C21 C19 178.27(16) . . . . ?
C2 C13 C22 C17 -178.34(16) . . . . ?
C3 C2 C13 C14 -1.2(3) . . . . ?
C3 C2 C13 C21 118.71(19) . . . . ?
C3 C2 C13 C22 -121.41(18) . . . . ?
C3 C4 C5 C6 4.0(3) . . . . ?
C4 C5 C6 C1 -0.1(3) . . . . ?
C4 C5 C6 C7 -173.83(17) . . . . ?
C5 C6 C7 C8 76.2(2) . . . . ?
C5 C6 C7 C12 -96.4(2) . . . . ?
C6 C1 C2 C3 6.3(3) . . . . ?
C6 C1 C2 C13 -169.43(17) . . . . ?
C6 C7 C8 C9 -170.53(18) . . . . ?
C6 C7 C12 C11 168.55(17) . . . . ?
C6 C7 C12 C23 -8.6(3) . . . . ?
C7 C8 C9 C10 1.0(3) . . . . ?
C7 C12 C23 N1 -62.8(2) . . . . ?
C7 C12 C23 C24 118.9(2) . . . . ?
C8 C7 C12 C11 -4.2(3) . . . . ?
C8 C7 C12 C23 178.71(16) . . . . ?
C8 C9 C10 C11 -3.1(3) . . . . ?
C8 C9 C10 C54 176.1(2) . . . . ?
C9 C10 C11 C12 1.5(3) . . . . ?
C10 C11 C12 C7 2.2(3) . . . . ?
C10 C11 C12 C23 179.38(18) . . . . ?
C11 C12 C23 N1 120.06(19) . . . . ?
C11 C12 C23 C24 -58.3(2) . . . . ?
C12 C7 C8 C9 2.6(3) . . . . ?
C12 C23 C24 C25 178.48(18) . . . . ?
C13 C2 C3 C4 173.50(18) . . . . ?
C13 C14 C15 C16 60.4(3) . . . . ?
C13 C14 C15 C20 -60.7(2) . . . . ?
C14 C13 C21 C19 -58.7(2) . . . . ?
C14 C13 C22 C17 58.6(2) . . . . ?
C14 C15 C16 C17 -60.5(3) . . . . ?
C14 C15 C20 C19 60.5(2) . . . . ?
C15 C16 C17 C18 -59.3(2) . . . . ?
C15 C16 C17 C22 60.4(3) . . . . ?
C16 C15 C20 C19 -60.2(2) . . . . ?
C16 C17 C18 C19 60.0(2) . . . . ?
C16 C17 C22 C13 -60.5(2) . . . . ?
C17 C18 C19 C20 -60.3(2) . . . . ?
C17 C18 C19 C21 59.6(2) . . . . ?
C18 C17 C22 C13 59.0(2) . . . . ?
C18 C19 C20 C15 59.7(2) . . . . ?
C18 C19 C21 C13 -59.3(2) . . . . ?
C20 C15 C16 C17 60.1(2) . . . . ?
C20 C19 C21 C13 60.6(2) . . . . ?
C21 C13 C14 C15 58.6(2) . . . . ?
C21 C13 C22 C17 -57.4(2) . . . . ?
C21 C19 C20 C15 -60.3(2) . . . . ?
C22 C13 C14 C15 -58.3(2) . . . . ?
C22 C13 C21 C19 57.6(2) . . . . ?
C22 C17 C18 C19 -59.5(2) . . . . ?
C23 N1 C27 C26 0.0(3) . . . . ?
C23 N1 C27 C28 -176.74(15) . . . . ?
C23 C24 C25 C26 0.1(3) . . . . ?
C24 C25 C26 C27 -0.3(3) . . . . ?
C25 C26 C27 N1 0.3(3) . . . . ?
C25 C26 C27 C28 176.91(17) . . . . ?
C26 C27 C28 C29 92.9(2) . . . . ?
C26 C27 C28 C33 -79.4(2) . . . . ?
C27 N1 C23 C12 -178.58(15) . . . . ?
C27 N1 C23 C24 -0.2(3) . . . . ?
C27 C28 C29 C30 -174.93(16) . . . . ?
C27 C28 C29 C35 -2.4(3) . . . . ?
C27 C28 C33 C32 172.02(17) . . . . ?
C28 C29 C30 C31 3.3(3) . . . . ?
C28 C29 C35 C34 60.1(3) . . . . ?
C28 C29 C35 C36 -123.60(19) . . . . ?
C29 C28 C33 C32 -0.4(3) . . . . ?
C29 C30 C31 C32 -0.2(3) . . . . ?
C29 C35 C36 C37 -178.17(17) . . . . ?
C30 C29 C35 C34 -127.42(19) . . . . ?
C30 C29 C35 C36 48.9(2) . . . . ?
C30 C31 C32 C33 -3.2(3) . . . . ?
C30 C31 C32 C50 173.58(19) . . . . ?
C31 C32 C33 C28 3.5(3) . . . . ?
C33 C28 C29 C30 -2.9(3) . . . . ?
C33 C28 C29 C35 169.62(17) . . . . ?
C34 C35 C36 C37 -1.7(3) . . . . ?
C34 C39 C40 C41 -178.94(17) . . . . ?
C34 C39 C40 C48 -59.5(2) . . . . ?
C34 C39 C40 C55 61.1(2) . . . . ?
C35 C29 C30 C31 -169.80(17) . . . . ?
C35 C34 C39 C38 -3.2(3) . . . . ?
C35 C34 C39 C40 177.73(16) . . . . ?
C35 C36 C37 C38 -1.6(3) . . . . ?
C35 C36 C37 C53 178.56(17) . . . . ?
C36 C37 C38 C39 2.5(3) . . . . ?
C37 C38 C39 C34 -0.1(3) . . . . ?
C37 C38 C39 C40 178.93(17) . . . . ?
C38 C39 C40 C41 2.0(2) . . . . ?
C38 C39 C40 C48 121.45(18) . . . . ?
C38 C39 C40 C55 -117.90(19) . . . . ?
C39 C34 C35 C29 -179.65(16) . . . . ?
C39 C34 C35 C36 4.2(3) . . . . ?
C39 C40 C41 C42 179.78(16) . . . . ?
C39 C40 C48 C46 179.68(16) . . . . ?
C39 C40 C55 C44 -178.80(16) . . . . ?
C40 C41 C42 C43 59.7(2) . . . . ?
C40 C41 C42 C47 -60.7(2) . . . . ?
C41 C40 C48 C46 -58.0(2) . . . . ?
C41 C40 C55 C44 58.4(2) . . . . ?
C41 C42 C43 C44 -59.1(2) . . . . ?
C41 C42 C47 C46 59.8(2) . . . . ?
C42 C43 C44 C45 -60.2(2) . . . . ?
C42 C43 C44 C55 59.9(2) . . . . ?
C43 C42 C47 C46 -60.8(2) . . . . ?
C43 C44 C45 C46 60.2(2) . . . . ?
C43 C44 C55 C40 -60.8(2) . . . . ?
C44 C45 C46 C47 -60.3(2) . . . . ?
C44 C45 C46 C48 60.4(2) . . . . ?
C45 C44 C55 C40 59.1(2) . . . . ?
C45 C46 C47 C42 60.1(2) . . . . ?
C45 C46 C48 C40 -59.7(2) . . . . ?
C47 C42 C43 C44 60.9(2) . . . . ?
C47 C46 C48 C40 60.6(2) . . . . ?
C48 C40 C41 C42 58.6(2) . . . . ?
C48 C40 C55 C44 -57.3(2) . . . . ?
C48 C46 C47 C42 -60.3(2) . . . . ?
C49 C4 C5 C6 -179.15(19) . . . . ?
C50 C32 C33 C28 -173.23(18) . . . . ?
C53 C37 C38 C39 -177.60(17) . . . . ?
C54 C10 C11 C12 -177.7(2) . . . . ?
C55 C40 C41 C42 -58.0(2) . . . . ?
C55 C40 C48 C46 57.7(2) . . . . ?
C55 C44 C45 C46 -60.2(2) . . . . ?

loop_
_smtbx_masks_void_nr
_smtbx_masks_void_average_x
_smtbx_masks_void_average_y
_smtbx_masks_void_average_z
_smtbx_masks_void_volume
_smtbx_masks_void_count_electrons
_smtbx_masks_void_content
1 0.000 -0.095 0.250 335.1 49.8 0.5(C6H14)
2 0.000 0.095 0.750 335.1 49.8 ?
3 0.500 0.405 0.250 335.1 49.8 ?
4 0.500 0.595 0.750 335.1 49.8 ?
